data_4306880
loop_
_publ_author_name
'Weiming Gao'
'Jesper Ekstr\"om'
'Jianhui Liu'
'Changneng Chen'
'Lars Eriksson'
'Linhong Weng'
'Bj\"orn \%Akermark'
'Licheng Sun'

_publ_section_title
;
Binuclear Iron-Sulfur Complexes with Bidentate Phosphine Ligands as
Active Site Models of Fe-Hydrogenase and Their Catalytic Proton Reduction
;
_journal_name_full 'Inorganic Chemistry'
_journal_page_first 1981
_journal_page_last 1991
_journal_paper_doi 10.1021/ic0610278
_journal_volume 46
_journal_year 2007
_chemical_formula_sum 'C36 H35 Fe2 N O5 P2 S3'
_chemical_formula_weight 831.47
_chemical_name_systematic
; 
 ? 
;
_space_group_IT_number 15
_symmetry_cell_setting monoclinic
_symmetry_space_group_name_Hall '-C 2yc'
_symmetry_space_group_name_H-M 'C 1 2/c 1'
_atom_sites_solution_hydrogens geom
_atom_sites_solution_primary direct
_atom_sites_solution_secondary difmap
_audit_creation_method SHELXL-97
_cell_angle_alpha 90.00
_cell_angle_beta 96.909(6)
_cell_angle_gamma 90.00
_cell_formula_units_Z 8
_cell_length_a 16.776(7)
_cell_length_b 13.903(6)
_cell_length_c 33.670(13)
_cell_measurement_temperature 293(2)
_cell_volume 7796(6)
_computing_structure_refinement 'SHELXL-97 (Sheldrick, 1997)'
_computing_structure_solution 'SHELXS-97 (Sheldrick, 1990)'
_diffrn_ambient_temperature 293(2)
_diffrn_measured_fraction_theta_full 0.974
_diffrn_measured_fraction_theta_max 0.974
_diffrn_radiation_monochromator graphite
_diffrn_radiation_source 'fine-focus sealed tube'
_diffrn_radiation_type MoK\a
_diffrn_radiation_wavelength 0.71073
_diffrn_reflns_av_R_equivalents 0.0421
_diffrn_reflns_av_sigmaI/netI 0.0661
_diffrn_reflns_limit_h_max 15
_diffrn_reflns_limit_h_min -21
_diffrn_reflns_limit_k_max 16
_diffrn_reflns_limit_k_min -17
_diffrn_reflns_limit_l_max 41
_diffrn_reflns_limit_l_min -42
_diffrn_reflns_number 17065
_diffrn_reflns_theta_full 27.15
_diffrn_reflns_theta_max 27.15
_diffrn_reflns_theta_min 1.91
_exptl_absorpt_coefficient_mu 1.028
_exptl_absorpt_correction_T_max 0.7832
_exptl_absorpt_correction_T_min 0.7480
_exptl_crystal_density_diffrn 1.417
_exptl_crystal_density_method 'not measured'
_exptl_crystal_F_000 3424
_exptl_crystal_size_max 0.30
_exptl_crystal_size_mid 0.25
_exptl_crystal_size_min 0.25
_refine_diff_density_max 0.415
_refine_diff_density_min -0.292
_refine_diff_density_rms 0.059
_refine_ls_extinction_method none
_refine_ls_goodness_of_fit_ref 1.015
_refine_ls_hydrogen_treatment mixed
_refine_ls_matrix_type full
_refine_ls_number_parameters 443
_refine_ls_number_reflns 8408
_refine_ls_number_restraints 0
_refine_ls_restrained_S_all 1.015
_refine_ls_R_factor_all 0.1194
_refine_ls_R_factor_gt 0.0593
_refine_ls_shift/su_max 0.001
_refine_ls_shift/su_mean 0.000
_refine_ls_structure_factor_coef Fsqd
_refine_ls_weighting_details 'calc w=1/[\s^2^(Fo^2^)+(0.0576P)^2^+3.9662P] where P=(Fo^2^+2Fc^2^)/3'
_refine_ls_weighting_scheme calc
_refine_ls_wR_factor_gt 0.1244
_refine_ls_wR_factor_ref 0.1470
_reflns_number_gt 4676
_reflns_number_total 8408
_reflns_threshold_expression >2sigma(I)
_cod_data_source_file ic0610278si20060609_025223.cif
_cod_data_source_block f40428c
_cod_depositor_comments
;
The following automatic conversions were performed:
'_symmetry_cell_setting' value 'Monoclinic' changed to 'monoclinic'
according to '/home/saulius/struct/CIF-dictionaries/cif_core.dic'
dictionary named 'cif_core.dic' version 2.4.1 from 2010-06-29.

Automatic conversion script
Id: cif_fix_enum 1527 2010-12-29 10:47:43Z saulius 
;
_cod_original_cell_volume 7796(5)
_cod_database_code 4306880

loop_
_symmetry_equiv_pos_as_xyz
'x, y, z'
'-x, y, -z+1/2'
'x+1/2, y+1/2, z'
'-x+1/2, y+1/2, -z+1/2'
'-x, -y, -z'
'x, -y, z-1/2'
'-x+1/2, -y+1/2, -z'
'x+1/2, -y+1/2, z-1/2'

loop_
_atom_site_label
_atom_site_type_symbol
_atom_site_fract_x
_atom_site_fract_y
_atom_site_fract_z
_atom_site_U_iso_or_equiv
_atom_site_adp_type
_atom_site_occupancy
_atom_site_symmetry_multiplicity
_atom_site_calc_flag
_atom_site_refinement_flags
_atom_site_disorder_assembly
_atom_site_disorder_group
Fe1 Fe 0.76608(4) -0.04787(4) 0.076962(16) 0.05432(19) Uani 1 1 d . . .
Fe2 Fe 0.87316(5) 0.02533(6) 0.04017(2) 0.0841(3) Uani 1 1 d . . .
S1 S 0.86284(7) 0.05180(9) 0.10522(3) 0.0660(3) Uani 1 1 d . . .
S2 S 0.74225(8) 0.07037(9) 0.03116(3) 0.0722(4) Uani 1 1 d . . .
P1 P 0.66773(6) -0.03978(7) 0.11531(3) 0.0459(2) Uani 1 1 d . . .
P2 P 0.79492(7) 0.02406(8) 0.23637(3) 0.0517(3) Uani 1 1 d . . .
S3 S 0.84283(10) 0.14828(9) 0.22729(4) 0.0871(4) Uani 1 1 d . . .
N1 N 0.7478(2) 0.1931(3) 0.09629(11) 0.0705(10) Uani 1 1 d . . .
C1 C 0.7190(3) -0.1269(4) 0.04078(13) 0.0774(15) Uani 1 1 d . . .
O1 O 0.6898(3) -0.1778(3) 0.01626(11) 0.1178(16) Uani 1 1 d . . .
C2 C 0.8198(3) -0.1414(3) 0.10304(14) 0.0660(12) Uani 1 1 d . . .
O2 O 0.8557(2) -0.2010(3) 0.12000(11) 0.0981(12) Uani 1 1 d . . .
C3 C 0.9602(4) -0.0442(5) 0.0567(2) 0.113(2) Uani 1 1 d . . .
O3 O 1.0157(3) -0.0873(4) 0.06734(16) 0.150(2) Uani 1 1 d . . .
C4 C 0.8574(4) -0.0386(5) -0.0057(2) 0.116(2) Uani 1 1 d . . .
O4 O 0.8463(4) -0.0820(4) -0.03455(15) 0.168(3) Uani 1 1 d . . .
C5 C 0.9204(4) 0.1330(6) 0.02501(19) 0.110(2) Uani 1 1 d . . .
O5 O 0.9491(4) 0.2028(4) 0.01645(18) 0.169(3) Uani 1 1 d . . .
C6 C 0.8304(3) 0.1745(3) 0.11102(14) 0.0733(13) Uani 1 1 d . . .
H6A H 0.8390 0.1910 0.1392 0.088 Uiso 1 1 calc R . .
H6B H 0.8640 0.2167 0.0972 0.088 Uiso 1 1 calc R . .
C7 C 0.7308(3) 0.1886(3) 0.05332(13) 0.0760(14) Uani 1 1 d . . .
H7A H 0.7661 0.2333 0.0418 0.091 Uiso 1 1 calc R . .
H7B H 0.6761 0.2102 0.0458 0.091 Uiso 1 1 calc R . .
C8 C 0.7196(4) 0.2848(4) 0.11234(18) 0.0976(18) Uani 1 1 d . . .
H8A H 0.7252 0.2799 0.1413 0.117 Uiso 1 1 calc R . .
H8B H 0.6627 0.2912 0.1032 0.117 Uiso 1 1 calc R . .
C9 C 0.7610(5) 0.3759(5) 0.1015(2) 0.136(3) Uani 1 1 d . . .
H9A H 0.8182 0.3710 0.1099 0.163 Uiso 1 1 calc R . .
H9B H 0.7530 0.3850 0.0727 0.163 Uiso 1 1 calc R . .
C10 C 0.7271(6) 0.4597(5) 0.1217(3) 0.178(4) Uani 1 1 d . . .
H10A H 0.6722 0.4694 0.1107 0.267 Uiso 1 1 calc R . .
H10B H 0.7577 0.5163 0.1175 0.267 Uiso 1 1 calc R . .
H10C H 0.7297 0.4471 0.1499 0.267 Uiso 1 1 calc R . .
C11 C 0.6958(2) 0.0190(3) 0.16387(10) 0.0484(9) Uani 1 1 d . . .
H11A H 0.7162 0.0829 0.1595 0.058 Uiso 1 1 calc R . .
H11B H 0.6485 0.0257 0.1776 0.058 Uiso 1 1 calc R . .
C12 C 0.7594(2) -0.0381(3) 0.19007(11) 0.0501(9) Uani 1 1 d . . .
H12A H 0.8046 -0.0501 0.1752 0.060 Uiso 1 1 calc R . .
H12B H 0.7372 -0.0999 0.1964 0.060 Uiso 1 1 calc R . .
C13 C 0.5774(2) 0.0236(3) 0.09439(12) 0.0579(11) Uani 1 1 d . . .
C14 C 0.5246(4) -0.0200(5) 0.06572(17) 0.113(2) Uani 1 1 d . . .
H14 H 0.5347 -0.0822 0.0574 0.135 Uiso 1 1 calc R . .
C15 C 0.4562(4) 0.0281(7) 0.0490(2) 0.151(4) Uani 1 1 d . . .
H15 H 0.4204 -0.0020 0.0297 0.182 Uiso 1 1 calc R . .
C16 C 0.4414(4) 0.1185(7) 0.0608(2) 0.149(4) Uani 1 1 d . . .
H16 H 0.3954 0.1505 0.0497 0.179 Uiso 1 1 calc R . .
C17 C 0.4929(4) 0.1622(5) 0.0883(2) 0.114(2) Uani 1 1 d . . .
H17 H 0.4825 0.2247 0.0961 0.136 Uiso 1 1 calc R . .
C18 C 0.5612(3) 0.1159(4) 0.10544(14) 0.0765(14) Uani 1 1 d . . .
H18 H 0.5965 0.1474 0.1246 0.092 Uiso 1 1 calc R . .
C19 C 0.6231(3) -0.1525(3) 0.13021(12) 0.0594(11) Uani 1 1 d . . .
C20 C 0.6395(4) -0.2396(4) 0.11460(19) 0.0956(17) Uani 1 1 d . . .
H20 H 0.6777 -0.2442 0.0968 0.115 Uiso 1 1 calc R . .
C21 C 0.6001(5) -0.3208(4) 0.1250(3) 0.130(3) Uani 1 1 d . . .
H21 H 0.6113 -0.3794 0.1136 0.156 Uiso 1 1 calc R . .
C22 C 0.5459(5) -0.3176(6) 0.1511(2) 0.123(3) Uani 1 1 d . . .
H22 H 0.5189 -0.3730 0.1572 0.148 Uiso 1 1 calc R . .
C23 C 0.5313(5) -0.2344(7) 0.1681(2) 0.143(3) Uani 1 1 d . . .
H23 H 0.4961 -0.2320 0.1874 0.172 Uiso 1 1 calc R . .
C24 C 0.5682(4) -0.1510(5) 0.15716(18) 0.113(2) Uani 1 1 d . . .
H24 H 0.5554 -0.0926 0.1684 0.136 Uiso 1 1 calc R . .
C25 C 0.8625(2) -0.0599(3) 0.26428(11) 0.0531(10) Uani 1 1 d . . .
C26 C 0.8446(3) -0.1554(4) 0.26676(15) 0.0896(17) Uani 1 1 d . . .
H26 H 0.7971 -0.1792 0.2532 0.108 Uiso 1 1 calc R . .
C27 C 0.8964(4) -0.2164(4) 0.28911(17) 0.111(2) Uani 1 1 d . . .
H27 H 0.8840 -0.2815 0.2902 0.133 Uiso 1 1 calc R . .
C28 C 0.9650(4) -0.1833(5) 0.30941(16) 0.0945(18) Uani 1 1 d . . .
H28 H 0.9992 -0.2253 0.3247 0.113 Uiso 1 1 calc R . .
C29 C 0.9841(3) -0.0892(5) 0.30756(16) 0.0948(18) Uani 1 1 d . . .
H29 H 1.0313 -0.0661 0.3217 0.114 Uiso 1 1 calc R . .
C30 C 0.9332(3) -0.0276(4) 0.28463(15) 0.0795(14) Uani 1 1 d . . .
H30 H 0.9470 0.0369 0.2829 0.095 Uiso 1 1 calc R . .
C31 C 0.7100(3) 0.0317(4) 0.26457(12) 0.0660(12) Uani 1 1 d . . .
C32 C 0.6547(4) -0.0395(5) 0.26409(17) 0.111(2) Uani 1 1 d . . .
H32 H 0.6593 -0.0936 0.2483 0.133 Uiso 1 1 calc R . .
C33 C 0.5917(5) -0.0326(8) 0.2867(2) 0.170(4) Uani 1 1 d . . .
H33 H 0.5536 -0.0814 0.2856 0.204 Uiso 1 1 calc R . .
C34 C 0.5852(5) 0.0436(10) 0.3100(3) 0.171(5) Uani 1 1 d . . .
H34 H 0.5427 0.0476 0.3253 0.205 Uiso 1 1 calc R . .
C35 C 0.6390(6) 0.1138(7) 0.3115(2) 0.148(4) Uani 1 1 d . . .
H35 H 0.6341 0.1662 0.3282 0.178 Uiso 1 1 calc R . .
C36 C 0.7031(4) 0.1106(4) 0.28839(17) 0.102(2) Uani 1 1 d . . .
H36 H 0.7399 0.1607 0.2892 0.123 Uiso 1 1 calc R . .

loop_
_atom_site_aniso_label
_atom_site_aniso_U_11
_atom_site_aniso_U_22
_atom_site_aniso_U_33
_atom_site_aniso_U_23
_atom_site_aniso_U_13
_atom_site_aniso_U_12
Fe1 0.0550(4) 0.0683(4) 0.0401(3) 0.0029(3) 0.0077(3) 0.0205(3)
Fe2 0.0794(5) 0.1109(6) 0.0684(5) 0.0267(4) 0.0350(4) 0.0280(4)
S1 0.0521(7) 0.0840(8) 0.0618(7) 0.0181(6) 0.0065(5) 0.0077(6)
S2 0.0824(9) 0.0897(9) 0.0440(6) 0.0132(6) 0.0063(6) 0.0258(7)
P1 0.0454(6) 0.0536(6) 0.0377(5) -0.0012(5) 0.0010(4) 0.0106(5)
P2 0.0572(7) 0.0550(6) 0.0411(6) -0.0018(5) -0.0012(5) 0.0010(5)
S3 0.1122(12) 0.0684(8) 0.0753(9) 0.0076(7) -0.0113(8) -0.0233(8)
N1 0.072(3) 0.075(3) 0.065(2) 0.007(2) 0.009(2) 0.015(2)
C1 0.098(4) 0.090(4) 0.042(3) -0.001(2) 0.000(3) 0.032(3)
O1 0.152(4) 0.117(3) 0.075(3) -0.031(2) -0.027(3) 0.029(3)
C2 0.066(3) 0.072(3) 0.062(3) -0.001(2) 0.014(2) 0.019(2)
O2 0.100(3) 0.096(3) 0.097(3) 0.016(2) 0.002(2) 0.054(2)
C3 0.098(5) 0.136(6) 0.115(5) 0.041(4) 0.059(4) 0.048(4)
O3 0.098(4) 0.196(5) 0.164(5) 0.058(4) 0.046(3) 0.069(4)
C4 0.131(6) 0.144(6) 0.082(4) 0.024(4) 0.049(4) 0.049(5)
O4 0.259(7) 0.174(5) 0.080(3) -0.009(3) 0.056(4) 0.058(5)
C5 0.103(5) 0.137(6) 0.100(5) 0.039(4) 0.048(4) 0.027(4)
O5 0.170(5) 0.161(5) 0.193(6) 0.070(4) 0.088(4) -0.008(4)
C6 0.075(3) 0.077(3) 0.068(3) 0.014(2) 0.009(3) -0.005(3)
C7 0.086(4) 0.081(3) 0.063(3) 0.015(3) 0.015(3) 0.020(3)
C8 0.106(5) 0.082(4) 0.105(4) 0.004(3) 0.010(4) 0.016(3)
C9 0.184(8) 0.077(4) 0.144(6) 0.010(4) 0.011(5) 0.012(5)
C10 0.240(11) 0.105(6) 0.177(8) -0.037(6) -0.027(8) 0.016(6)
C11 0.054(2) 0.052(2) 0.038(2) -0.0014(17) 0.0031(18) 0.0050(18)
C12 0.052(2) 0.055(2) 0.042(2) -0.0035(18) 0.0019(18) 0.0064(18)
C13 0.049(2) 0.083(3) 0.041(2) -0.004(2) 0.0023(19) 0.025(2)
C14 0.091(4) 0.153(6) 0.083(4) -0.039(4) -0.033(3) 0.049(4)
C15 0.108(6) 0.220(9) 0.109(5) -0.065(6) -0.059(4) 0.075(6)
C16 0.100(5) 0.235(10) 0.104(5) -0.015(6) -0.026(4) 0.103(6)
C17 0.092(5) 0.129(5) 0.116(5) -0.004(4) -0.001(4) 0.070(4)
C18 0.070(3) 0.089(4) 0.069(3) 0.000(3) 0.002(3) 0.037(3)
C19 0.061(3) 0.065(3) 0.049(2) -0.002(2) -0.006(2) -0.006(2)
C20 0.107(5) 0.062(3) 0.117(5) 0.002(3) 0.014(4) 0.000(3)
C21 0.176(8) 0.058(4) 0.150(7) 0.010(4) -0.005(6) -0.019(4)
C22 0.144(7) 0.120(6) 0.094(5) 0.037(5) -0.029(5) -0.063(5)
C23 0.174(8) 0.161(7) 0.102(5) -0.010(5) 0.046(5) -0.097(6)
C24 0.133(6) 0.111(5) 0.107(5) -0.033(4) 0.058(4) -0.062(4)
C25 0.055(3) 0.065(3) 0.038(2) -0.0019(19) 0.0006(18) -0.002(2)
C26 0.088(4) 0.078(4) 0.091(4) 0.021(3) -0.036(3) -0.010(3)
C27 0.137(6) 0.076(4) 0.106(5) 0.025(3) -0.043(4) 0.001(4)
C28 0.094(5) 0.108(5) 0.076(4) 0.006(3) -0.015(3) 0.038(4)
C29 0.065(4) 0.123(5) 0.089(4) 0.000(4) -0.021(3) 0.008(3)
C30 0.072(3) 0.087(4) 0.075(3) -0.006(3) -0.013(3) -0.003(3)
C31 0.064(3) 0.087(3) 0.046(2) -0.005(2) 0.001(2) 0.019(3)
C32 0.085(4) 0.169(6) 0.085(4) -0.046(4) 0.037(3) -0.031(4)
C33 0.114(6) 0.288(12) 0.121(6) -0.072(7) 0.063(5) -0.053(7)
C34 0.100(7) 0.285(15) 0.139(8) -0.009(9) 0.058(6) 0.043(7)
C35 0.183(10) 0.162(8) 0.107(6) -0.020(6) 0.047(7) 0.088(7)
C36 0.136(6) 0.087(4) 0.090(4) -0.002(3) 0.040(4) 0.040(4)

loop_
_atom_type_symbol
_atom_type_description
_atom_type_scat_dispersion_real
_atom_type_scat_dispersion_imag
_atom_type_scat_source
C C 0.0033 0.0016 'International Tables Vol C Tables 4.2.6.8 and 6.1.1.4'
H H 0.0000 0.0000 'International Tables Vol C Tables 4.2.6.8 and 6.1.1.4'
N N 0.0061 0.0033 'International Tables Vol C Tables 4.2.6.8 and 6.1.1.4'
O O 0.0106 0.0060 'International Tables Vol C Tables 4.2.6.8 and 6.1.1.4'
P P 0.1023 0.0942 'International Tables Vol C Tables 4.2.6.8 and 6.1.1.4'
S S 0.1246 0.1234 'International Tables Vol C Tables 4.2.6.8 and 6.1.1.4'
Fe Fe 0.3463 0.8444 'International Tables Vol C Tables 4.2.6.8 and 6.1.1.4'

loop_
_geom_angle_atom_site_label_1
_geom_angle_atom_site_label_2
_geom_angle_atom_site_label_3
_geom_angle
_geom_angle_site_symmetry_1
_geom_angle_site_symmetry_3
_geom_angle_publ_flag
C1 Fe1 C2 92.5(2) . . ?
C1 Fe1 P1 97.58(18) . . ?
C2 Fe1 P1 96.86(15) . . ?
C1 Fe1 S1 156.58(18) . . ?
C2 Fe1 S1 86.80(17) . . ?
P1 Fe1 S1 105.74(5) . . ?
C1 Fe1 S2 87.35(16) . . ?
C2 Fe1 S2 156.81(15) . . ?
P1 Fe1 S2 106.14(5) . . ?
S1 Fe1 S2 84.27(5) . . ?
C1 Fe1 Fe2 101.50(18) . . ?
C2 Fe1 Fe2 101.06(16) . . ?
P1 Fe1 Fe2 153.07(4) . . ?
S1 Fe1 Fe2 55.89(4) . . ?
S2 Fe1 Fe2 56.44(4) . . ?
C4 Fe2 C3 91.8(3) . . ?
C4 Fe2 C5 101.3(3) . . ?
C3 Fe2 C5 99.6(3) . . ?
C4 Fe2 S1 155.4(2) . . ?
C3 Fe2 S1 86.6(2) . . ?
C5 Fe2 S1 103.2(2) . . ?
C4 Fe2 S2 88.9(2) . . ?
C3 Fe2 S2 159.2(2) . . ?
C5 Fe2 S2 100.6(2) . . ?
S1 Fe2 S2 84.16(5) . . ?
C4 Fe2 Fe1 100.7(2) . . ?
C3 Fe2 Fe1 103.5(2) . . ?
C5 Fe2 Fe1 147.4(2) . . ?
S1 Fe2 Fe1 56.17(4) . . ?
S2 Fe2 Fe1 55.98(4) . . ?
C6 S1 Fe2 108.61(16) . . ?
C6 S1 Fe1 114.51(17) . . ?
Fe2 S1 Fe1 67.94(5) . . ?
C7 S2 Fe1 113.28(15) . . ?
C7 S2 Fe2 109.97(18) . . ?
Fe1 S2 Fe2 67.57(4) . . ?
C13 P1 C19 99.9(2) . . ?
C13 P1 C11 103.99(18) . . ?
C19 P1 C11 101.90(19) . . ?
C13 P1 Fe1 116.25(14) . . ?
C19 P1 Fe1 118.26(16) . . ?
C11 P1 Fe1 114.30(14) . . ?
C31 P2 C25 104.44(19) . . ?
C31 P2 C12 106.3(2) . . ?
C25 P2 C12 104.97(18) . . ?
C31 P2 S3 113.39(18) . . ?
C25 P2 S3 114.17(15) . . ?
C12 P2 S3 112.72(15) . . ?
C6 N1 C7 113.9(4) . . ?
C6 N1 C8 111.4(4) . . ?
C7 N1 C8 111.7(4) . . ?
O1 C1 Fe1 177.9(6) . . ?
O2 C2 Fe1 178.9(5) . . ?
O3 C3 Fe2 179.3(9) . . ?
O4 C4 Fe2 177.9(7) . . ?
O5 C5 Fe2 177.6(7) . . ?
N1 C6 S1 114.9(3) . . ?
N1 C7 S2 115.6(3) . . ?
N1 C8 C9 117.1(5) . . ?
C10 C9 C8 109.4(7) . . ?
C12 C11 P1 111.7(3) . . ?
C11 C12 P2 112.5(3) . . ?
C14 C13 C18 118.2(4) . . ?
C14 C13 P1 119.7(4) . . ?
C18 C13 P1 122.0(3) . . ?
C13 C14 C15 120.4(6) . . ?
C16 C15 C14 120.1(6) . . ?
C17 C16 C15 120.1(6) . . ?
C16 C17 C18 120.9(6) . . ?
C13 C18 C17 120.3(5) . . ?
C20 C19 C24 117.0(5) . . ?
C20 C19 P1 123.1(4) . . ?
C24 C19 P1 119.9(4) . . ?
C19 C20 C21 120.4(6) . . ?
C22 C21 C20 121.7(7) . . ?
C23 C22 C21 119.2(7) . . ?
C22 C23 C24 120.2(7) . . ?
C19 C24 C23 121.4(6) . . ?
C26 C25 C30 118.1(4) . . ?
C26 C25 P2 122.0(3) . . ?
C30 C25 P2 119.9(4) . . ?
C25 C26 C27 120.4(5) . . ?
C28 C27 C26 120.8(6) . . ?
C27 C28 C29 120.1(5) . . ?
C28 C29 C30 119.5(5) . . ?
C25 C30 C29 121.1(5) . . ?
C32 C31 C36 118.9(5) . . ?
C32 C31 P2 122.2(4) . . ?
C36 C31 P2 118.8(5) . . ?
C31 C32 C33 120.9(6) . . ?
C34 C33 C32 120.3(9) . . ?
C35 C34 C33 120.2(9) . . ?
C34 C35 C36 121.4(8) . . ?
C31 C36 C35 118.3(7) . . ?

loop_
_geom_bond_atom_site_label_1
_geom_bond_atom_site_label_2
_geom_bond_distance
_geom_bond_site_symmetry_2
_geom_bond_publ_flag
Fe1 C1 1.756(6) . ?
Fe1 C2 1.756(5) . ?
Fe1 P1 2.2169(13) . ?
Fe1 S1 2.2557(15) . ?
Fe1 S2 2.2566(14) . ?
Fe1 Fe2 2.5165(12) . ?
Fe2 C4 1.774(8) . ?
Fe2 C3 1.784(7) . ?
Fe2 C5 1.797(8) . ?
Fe2 S1 2.2481(16) . ?
Fe2 S2 2.2688(17) . ?
S1 C6 1.809(5) . ?
S2 C7 1.824(5) . ?
P1 C13 1.819(4) . ?
P1 C19 1.833(5) . ?
P1 C11 1.838(4) . ?
P2 C31 1.807(5) . ?
P2 C25 1.810(4) . ?
P2 C12 1.819(4) . ?
P2 S3 1.9445(18) . ?
N1 C6 1.438(6) . ?
N1 C7 1.442(6) . ?
N1 C8 1.484(6) . ?
C1 O1 1.152(6) . ?
C2 O2 1.136(5) . ?
C3 O3 1.129(7) . ?
C4 O4 1.139(8) . ?
C5 O5 1.135(7) . ?
C8 C9 1.510(8) . ?
C9 C10 1.496(9) . ?
C11 C12 1.524(5) . ?
C13 C14 1.371(7) . ?
C13 C18 1.373(6) . ?
C14 C15 1.389(8) . ?
C15 C16 1.350(10) . ?
C16 C17 1.335(9) . ?
C17 C18 1.379(6) . ?
C19 C20 1.361(7) . ?
C19 C24 1.368(7) . ?
C20 C21 1.375(8) . ?
C21 C22 1.339(9) . ?
C22 C23 1.327(10) . ?
C23 C24 1.386(8) . ?
C25 C26 1.366(6) . ?
C25 C30 1.371(6) . ?
C26 C27 1.372(7) . ?
C27 C28 1.346(8) . ?
C28 C29 1.351(8) . ?
C29 C30 1.379(7) . ?
C31 C32 1.356(7) . ?
C31 C36 1.372(7) . ?
C32 C33 1.377(9) . ?
C33 C34 1.331(12) . ?
C34 C35 1.327(12) . ?
C35 C36 1.400(10) . ?
